data_2002638
loop_
_publ_author_name
'Rabbow, Ch'
'Mueller-Buschbaum, Hk'

_publ_section_title
;
Zur Kristallstruktur von Erdalkalimetall-Lanthanoid-Oxozinkaten: (I)Ba2
Tm2 Zn8 O13,(II)Ba2 Y2 Zn8 O13,(III)Ba Er2 Zn O5 und (IV)Ba5 Er8 Zn4
O21
;
_journal_name_full 'Journal of Alloys Compd.'
_journal_page_first 163
_journal_page_last 167
_journal_paper_doi 10.1016/0925-8388(94)90029-9
_journal_volume 206
_journal_year 1994
_chemical_formula_structural 'Ba2 Tm2 (Zn8 O13)'
_chemical_formula_sum 'Ba2 O13 Tm2 Zn8'
_chemical_name_systematic 'Dibarium dithulium octazincate'
_space_group_IT_number 36
_symmetry_cell_setting orthorhombic
_symmetry_Int_Tables_number 36
_symmetry_space_group_name_Hall 'C 2c -2'
_symmetry_space_group_name_H-M 'C m c 21'
_cell_angle_alpha 90
_cell_angle_beta 90
_cell_angle_gamma 90
_cell_formula_units_Z 2
_cell_length_a 6.262(1)
_cell_length_b 10.851(2)
_cell_length_c 10.171(2)
_cell_volume 691.1
_refine_ls_R_factor_all 0.069
_cod_database_code 2002638

loop_
_symmetry_equiv_pos_as_xyz
x,y,z
-x,y,z
-x,-y,1/2+z
x,-y,1/2+z
1/2+x,1/2+y,z
1/2-x,1/2+y,z
1/2-x,1/2-y,1/2+z
1/2+x,1/2-y,1/2+z

loop_
_atom_site_label
_atom_site_type_symbol
_atom_site_symmetry_multiplicity
_atom_site_Wyckoff_symbol
_atom_site_fract_x
_atom_site_fract_y
_atom_site_fract_z
_atom_site_occupancy
_atom_site_attached_hydrogens
_atom_site_calc_flag
Tm1 Tm3+ 4 a 0. 0.16659(2) 0.18897(2) 1. 0 d
Ba1 Ba2+ 4 a 0. 0.16681(6) 0.56372(6) 1. 0 d
Zn1 Zn2+ 4 a 0.5 0.17034(8) 0.37656(14) 1. 0 d
Zn2 Zn2+ 8 b 0.25494(10) 0.41507(6) 0.37715(9) 1. 0 d
Zn3 Zn2+ 4 a 0.5 0.0003(2) 0.6245(2) 1. 0 d
O1 O2- 8 b 0.2511(4) 0.2493(3) 0.3143(3) 1. 0 d
O2 O2- 4 a 0.5 0.5006(4) 0.3136(4) 0.75 0 d
O3 O2- 4 a 0.5 0.1599(5) 0.5651(5) 0.75 0 d
O4 O2- 8 b 0.7436(5) 0.9161(2) 0.5631(3) 1. 0 d
O5 O2- 4 a 0. 0.5011(4) 0.3117(4) 1. 0 d

loop_
_atom_type_symbol
_atom_type_oxidation_number
Tm3+ 3.000
Ba2+ 2.000
Zn2+ 2.000
O2- -2.000
